data_4123735
loop_
_publ_author_name
'Cai, Weizhao'
'G\/ladysiak, Andrzej'
'Anio\/la, Michalina'
'Smith, Vincent J.'
'Barbour, Leonard J.'
'Katrusiak, Andrzej'

_publ_section_title
;
 Giant Negative Area Compressibility Tunable in a Soft Porous Framework
 Material.
;
_journal_issue 29
_journal_name_full 'Journal of the American Chemical Society'
_journal_page_first 9296
_journal_page_last 9301
_journal_paper_doi 10.1021/jacs.5b03280
_journal_volume 137
_journal_year 2015
_chemical_formula_moiety 'C18 H12 N2 O3 Zn, C H4 O'
_chemical_formula_sum 'C19 H16 N2 O4 Zn'
_chemical_formula_weight 401.71
_chemical_name_systematic
; 
 ? 
;
_space_group_IT_number 82
_symmetry_cell_setting tetragonal
_symmetry_space_group_name_Hall 'I -4'
_symmetry_space_group_name_H-M 'I -4'
_atom_sites_solution_hydrogens geom
_atom_sites_solution_primary direct
_atom_sites_solution_secondary difmap
_audit_creation_method SHELXL-97
_cell_angle_alpha 90.00
_cell_angle_beta 90.00
_cell_angle_gamma 90.00
_cell_formula_units_Z 8
_cell_length_a 26.3388(8)
_cell_length_b 26.3388(8)
_cell_length_c 4.8560(4)
_cell_measurement_pressure 1710000
_cell_measurement_temperature 296(2)
_cell_volume 3368.8(3)
_computing_cell_refinement 'CrysAlis (Oxford Diffraction, 2010)'
_computing_data_collection 'CrysAlis (Oxford Diffraction, 2010)'
_computing_data_reduction 'CrysAlisRED (Oxford Diffraction, 2010)'
_computing_molecular_graphics 'Mercury (Macrae et al., 2008)'
_computing_publication_material 'SHELXL-97 (Sheldrick, 2008)'
_computing_structure_refinement 'SHELXL-97 (Sheldrick, 2008)'
_computing_structure_solution 'SHELXS-97 (Sheldrick, 2008)'
_diffrn_ambient_temperature 296(2)
_diffrn_measured_fraction_theta_full 0.268
_diffrn_measured_fraction_theta_max 0.268
_diffrn_measurement_device_type 'Oxford Diffraction Xcalibur Eos'
_diffrn_measurement_method
;HP omega scans - for more details see:
A. Budzianowski, A. Katrusiak in High-Pressure Crystallography
(Eds.: A. Katrusiak, P. F. McMillan),
Dordrecht: Kluwer Acad. Publ., 2004 pp.157-168
;
_diffrn_radiation_monochromator graphite
_diffrn_radiation_source 'fine-focus sealed tube'
_diffrn_radiation_type MoK\a
_diffrn_radiation_wavelength 0.71073
_diffrn_reflns_av_R_equivalents 0.0560
_diffrn_reflns_av_sigmaI/netI 0.0446
_diffrn_reflns_limit_h_max 6
_diffrn_reflns_limit_h_min -6
_diffrn_reflns_limit_k_max 33
_diffrn_reflns_limit_k_min -33
_diffrn_reflns_limit_l_max 6
_diffrn_reflns_limit_l_min -6
_diffrn_reflns_number 6657
_diffrn_reflns_theta_full 27.24
_diffrn_reflns_theta_max 27.24
_diffrn_reflns_theta_min 3.46
_exptl_absorpt_coefficient_mu 1.486
_exptl_absorpt_correction_T_max 0.8656
_exptl_absorpt_correction_T_min 0.6725
_exptl_absorpt_correction_type analytical
_exptl_absorpt_process_details
;
Katrusiak, A. (2003). REDSHABS - Program for correcting
reflections intensities for DAC absorption, gasket shadowing
and sample crystal absorption. Adam Mickiewicz University, Pozna\'n.
Katrusiak, A. (2004). Z. Kristallogr. 219, 461-467
;
_exptl_crystal_colour Brown
_exptl_crystal_density_diffrn 1.584
_exptl_crystal_density_method 'not measured'
_exptl_crystal_description Block
_exptl_crystal_F_000 1648
_exptl_crystal_size_max 0.29
_exptl_crystal_size_mid 0.18
_exptl_crystal_size_min 0.10
_refine_diff_density_max 0.228
_refine_diff_density_min -0.269
_refine_diff_density_rms 0.059
_refine_ls_abs_structure_details 'Flack H D (1983), Acta Cryst. A39, 876-881'
_refine_ls_abs_structure_Flack 0.00(5)
_refine_ls_extinction_method none
_refine_ls_goodness_of_fit_ref 1.142
_refine_ls_hydrogen_treatment constr
_refine_ls_matrix_type full
_refine_ls_number_parameters 212
_refine_ls_number_reflns 1023
_refine_ls_number_restraints 277
_refine_ls_restrained_S_all 1.087
_refine_ls_R_factor_all 0.0885
_refine_ls_R_factor_gt 0.0678
_refine_ls_shift/su_max 0.000
_refine_ls_shift/su_mean 0.000
_refine_ls_structure_factor_coef Fsqd
_refine_ls_weighting_details 'calc w=1/[\s^2^(Fo^2^)+(0.1184P)^2^+12.4048P] where P=(Fo^2^+2Fc^2^)/3'
_refine_ls_weighting_scheme calc
_refine_ls_wR_factor_gt 0.1733
_refine_ls_wR_factor_ref 0.1916
_reflns_number_gt 802
_reflns_number_total 1023
_reflns_threshold_expression >2sigma(I)
_cod_data_source_file ja5b03280_si_004.cif
_cod_data_source_block 1MeOH_1.71GPa_in_Methanol-Ethanol
_cod_depositor_comments
;
The following automatic conversions were performed:
'_atom_site_symetry_multiplicity' tag replaced with
'_atom_site_symmetry_multiplicity' tag as specified in the
replacement file
'/usr/data/users/saulius/crontab/automatic-downloads/rss-feeds/ACS/lib/lists/replacement-tags.lst'.

Automatic conversion script
Id: cif_correct_tags 3376 2015-05-07 07:48:27Z andrius 

The following automatic conversions were performed:

'_symmetry_cell_setting' value 'Tetragonal' changed to 'tetragonal'
according to
/usr/data/users/saulius/crontab/automatic-downloads/rss-feeds/ACS/lib/dictionaries/cif_core.dic
dictionary named 'cif_core.dic' version 2.4.2 from 2011-04-26.

Automatic conversion script
Id: cif_fix_values 3271 2015-04-21 07:52:19Z andrius 

 Adding full bibliography for 4123717--4123744.cif.
;
_cod_original_sg_symbol_Hall I-4
_cod_original_sg_symbol_H-M I-4
_cod_database_code 4123735

loop_
_symmetry_equiv_pos_as_xyz
'x, y, z'
'-x, -y, z'
'y, -x, -z'
'-y, x, -z'
'x+1/2, y+1/2, z+1/2'
'-x+1/2, -y+1/2, z+1/2'
'y+1/2, -x+1/2, -z+1/2'
'-y+1/2, x+1/2, -z+1/2'

loop_
_atom_site_label
_atom_site_type_symbol
_atom_site_fract_x
_atom_site_fract_y
_atom_site_fract_z
_atom_site_U_iso_or_equiv
_atom_site_adp_type
_atom_site_occupancy
_atom_site_symmetry_multiplicity
_atom_site_calc_flag
_atom_site_refinement_flags
_atom_site_disorder_assembly
_atom_site_disorder_group
Zn1 Zn 0.26997(7) 0.21596(7) 0.8982(3) 0.0483(7) Uani 1 1 d U . .
O1 O 0.2283(3) 0.2719(4) 1.0081(17) 0.048(2) Uani 1 1 d U . .
H1O H 0.2069 0.2832 0.8925 0.057 Uiso 1 1 d R . .
N1 N 0.2419(5) 0.1470(4) 0.954(2) 0.061(4) Uani 1 1 d DU . .
C1 C 0.2575(4) 0.1101(3) 1.112(2) 0.048(3) Uani 1 1 d DU . .
H1 H 0.2825 0.1146 1.2450 0.057 Uiso 1 1 calc R . .
N2 N 0.2345(3) 0.0647(4) 1.0680(15) 0.045(3) Uani 1 1 d DU A .
C2 C 0.2038(3) 0.1247(4) 0.7837(13) 0.042(3) Uani 1 1 d DU . .
O2 O 0.2708(6) -0.1633(4) 1.447(3) 0.077(4) Uani 1 1 d DU . .
C3 C 0.1745(4) 0.1463(3) 0.5788(17) 0.044(3) Uani 1 1 d DU . .
H3 H 0.1780 0.1804 0.5329 0.052 Uiso 1 1 calc R . .
O3A O 0.2967(11) -0.1276(8) 1.780(3) 0.087(4) Uani 0.591(19) 1 d PDU . .
O3B O 0.3415(7) -0.1346(13) 1.497(7) 0.087(4) Uani 0.409(19) 1 d PDU . .
C4 C 0.1395(3) 0.1155(3) 0.4429(15) 0.039(3) Uani 1 1 d DU . .
C5 C 0.1097(3) 0.1356(4) 0.2358(17) 0.046(3) Uani 1 1 d DU . .
H5 H 0.1133 0.1697 0.1900 0.056 Uiso 1 1 calc R . .
C6 C 0.0743(3) 0.1063(5) 0.0936(19) 0.057(4) Uani 1 1 d DU . .
H6 H 0.0543 0.1200 -0.0455 0.068 Uiso 1 1 calc R . .
C7 C 0.0704(3) 0.0555(5) 0.1697(17) 0.060(5) Uani 1 1 d DU . .
H7 H 0.0473 0.0348 0.0780 0.072 Uiso 1 1 calc R . .
C8 C 0.0999(4) 0.0345(4) 0.378(2) 0.059(4) Uani 1 1 d DU . .
H8 H 0.0960 0.0005 0.4243 0.070 Uiso 1 1 calc R . .
C9 C 0.1355(3) 0.0643(3) 0.5197(14) 0.036(3) Uani 1 1 d DU . .
C10 C 0.1652(4) 0.0422(4) 0.7261(17) 0.040(3) Uani 1 1 d DU . .
H10 H 0.1620 0.0081 0.7722 0.047 Uiso 1 1 calc R . .
C11 C 0.1996(5) 0.0737(4) 0.859(3) 0.049(4) Uani 1 1 d DU . .
C12 C 0.2490(3) 0.0176(4) 1.185(2) 0.048(2) Uani 1 1 d DU . .
C15 C 0.2766(5) -0.0739(4) 1.404(2) 0.048(2) Uani 1 1 d DU . .
C13A C 0.2688(6) 0.0145(3) 1.448(2) 0.048(2) Uani 0.524(11) 1 d PDU A 1
H13A H 0.2726 0.0441 1.5508 0.057 Uiso 0.524(11) 1 calc PR A 1
C14A C 0.2828(6) -0.0312(4) 1.563(2) 0.048(2) Uani 0.524(11) 1 d PDU A 1
H14A H 0.2959 -0.0332 1.7407 0.057 Uiso 0.524(11) 1 calc PR A 1
C16A C 0.2568(7) -0.0733(4) 1.142(3) 0.048(2) Uani 0.524(11) 1 d PDU A 1
H16A H 0.2526 -0.1030 1.0411 0.057 Uiso 0.524(11) 1 calc PR A 1
C17A C 0.2434(6) -0.0269(5) 1.035(2) 0.048(2) Uani 0.524(11) 1 d PDU A 1
H17A H 0.2302 -0.0252 0.8577 0.057 Uiso 0.524(11) 1 calc PR A 1
C13B C 0.2985(3) 0.0106(4) 1.265(4) 0.048(2) Uani 0.476(11) 1 d PDU A 2
H13B H 0.3218 0.0368 1.2451 0.057 Uiso 0.476(11) 1 calc PR A 2
C14B C 0.3139(4) -0.0359(4) 1.378(4) 0.048(2) Uani 0.476(11) 1 d PDU A 2
H14B H 0.3473 -0.0414 1.4329 0.057 Uiso 0.476(11) 1 calc PR A 2
C16B C 0.2257(5) -0.0692(4) 1.324(4) 0.048(2) Uani 0.476(11) 1 d PDU A 2
H16B H 0.2020 -0.0952 1.3413 0.057 Uiso 0.476(11) 1 calc PR A 2
C17B C 0.2145(3) -0.0213(5) 1.216(3) 0.048(2) Uani 0.476(11) 1 d PDU A 2
H17B H 0.1812 -0.0153 1.1602 0.057 Uiso 0.476(11) 1 calc PR A 2
C18 C 0.2928(7) -0.1254(4) 1.519(3) 0.085(5) Uani 1 1 d DU A .
O4 O 0.3373(11) 0.1058(9) 1.628(5) 0.153(8) Uiso 1 1 d DU . .
H4 H 0.3148 0.1288 1.6262 0.230 Uiso 1 1 d R . .
C19 C 0.3819(16) 0.125(2) 1.494(12) 0.262 Uiso 1 1 d DU . .
H19A H 0.3845 0.1612 1.5279 0.393 Uiso 1 1 d R . .
H19B H 0.3760 0.1196 1.3017 0.393 Uiso 1 1 d R . .
H19C H 0.4130 0.1091 1.5480 0.393 Uiso 1 1 d R . .

loop_
_atom_site_aniso_label
_atom_site_aniso_U_11
_atom_site_aniso_U_22
_atom_site_aniso_U_33
_atom_site_aniso_U_23
_atom_site_aniso_U_13
_atom_site_aniso_U_12
Zn1 0.0371(11) 0.0342(9) 0.0734(10) 0.0033(9) -0.0026(9) -0.009(2)
O1 0.031(5) 0.050(5) 0.062(4) 0.010(5) -0.003(4) 0.011(8)
N1 0.058(10) 0.041(5) 0.083(9) 0.022(6) -0.005(7) -0.023(10)
C1 0.038(8) 0.046(6) 0.059(7) 0.011(6) -0.007(6) -0.019(10)
N2 0.029(7) 0.039(5) 0.069(7) 0.017(5) -0.002(5) -0.014(8)
C2 0.036(8) 0.020(5) 0.069(7) -0.008(6) -0.007(6) 0.011(8)
O2 0.092(10) 0.027(5) 0.112(9) 0.012(6) -0.019(10) 0.010(12)
C3 0.042(7) 0.024(7) 0.065(8) 0.010(7) 0.011(6) -0.011(12)
O3A 0.104(8) 0.050(8) 0.108(7) -0.002(7) -0.026(9) 0.022(9)
O3B 0.104(8) 0.050(8) 0.108(7) -0.002(7) -0.026(9) 0.022(9)
C4 0.027(7) 0.031(6) 0.059(7) 0.015(6) -0.012(6) 0.010(9)
C5 0.037(7) 0.037(7) 0.065(7) 0.008(7) -0.005(6) 0.016(11)
C6 0.052(10) 0.059(8) 0.059(7) -0.028(8) -0.018(8) 0.024(15)
C7 0.037(9) 0.070(9) 0.072(9) -0.018(9) -0.023(7) -0.012(15)
C8 0.062(10) 0.035(7) 0.078(9) -0.029(7) -0.015(8) 0.009(12)
C9 0.023(7) 0.028(6) 0.056(7) 0.004(6) -0.008(5) -0.001(11)
C10 0.039(7) 0.013(5) 0.066(7) 0.001(6) -0.006(6) 0.011(9)
C11 0.047(10) 0.032(7) 0.068(9) -0.001(7) -0.022(7) 0.003(10)
C12 0.038(5) 0.039(3) 0.065(4) -0.005(4) -0.014(4) -0.001(7)
C15 0.038(5) 0.039(3) 0.065(4) -0.005(4) -0.014(4) -0.001(7)
C13A 0.038(5) 0.039(3) 0.065(4) -0.005(4) -0.014(4) -0.001(7)
C14A 0.038(5) 0.039(3) 0.065(4) -0.005(4) -0.014(4) -0.001(7)
C16A 0.038(5) 0.039(3) 0.065(4) -0.005(4) -0.014(4) -0.001(7)
C17A 0.038(5) 0.039(3) 0.065(4) -0.005(4) -0.014(4) -0.001(7)
C13B 0.038(5) 0.039(3) 0.065(4) -0.005(4) -0.014(4) -0.001(7)
C14B 0.038(5) 0.039(3) 0.065(4) -0.005(4) -0.014(4) -0.001(7)
C16B 0.038(5) 0.039(3) 0.065(4) -0.005(4) -0.014(4) -0.001(7)
C17B 0.038(5) 0.039(3) 0.065(4) -0.005(4) -0.014(4) -0.001(7)
C18 0.100(10) 0.039(6) 0.116(9) 0.006(8) -0.057(10) 0.008(10)

loop_
_atom_type_symbol
_atom_type_description
_atom_type_scat_dispersion_real
_atom_type_scat_dispersion_imag
_atom_type_scat_source
C C 0.0033 0.0016 'International Tables Vol C Tables 4.2.6.8 and 6.1.1.4'
H H 0.0000 0.0000 'International Tables Vol C Tables 4.2.6.8 and 6.1.1.4'
N N 0.0061 0.0033 'International Tables Vol C Tables 4.2.6.8 and 6.1.1.4'
O O 0.0106 0.0060 'International Tables Vol C Tables 4.2.6.8 and 6.1.1.4'
Zn Zn 0.2839 1.4301 'International Tables Vol C Tables 4.2.6.8 and 6.1.1.4'

loop_
_geom_angle_atom_site_label_1
_geom_angle_atom_site_label_2
_geom_angle_atom_site_label_3
_geom_angle
_geom_angle_site_symmetry_1
_geom_angle_site_symmetry_3
O1 Zn1 O1 99.2(3) . 6_554
O1 Zn1 O2 105.8(5) . 7_557
O1 Zn1 O2 109.2(5) 6_554 7_557
O1 Zn1 N1 117.0(4) . .
O1 Zn1 N1 107.2(4) 6_554 .
O2 Zn1 N1 116.8(6) 7_557 .
Zn1 O1 Zn1 113.0(5) . 6
C1 N1 C2 104.9(10) . .
C1 N1 Zn1 130.2(10) . .
C2 N1 Zn1 124.1(7) . .
N1 C1 N2 114.9(10) . .
C1 N2 C11 105.0(9) . .
C1 N2 C12 125.9(7) . .
C11 N2 C12 128.5(9) . .
C3 C2 C11 122.6(7) . .
C3 C2 N1 129.9(8) . .
C11 C2 N1 107.5(7) . .
C18 O2 Zn1 123.4(11) . 8_547
C2 C3 C4 118.1(5) . .
C5 C4 C3 119.8(7) . .
C5 C4 C9 121.2(7) . .
C3 C4 C9 119.0(5) . .
C4 C5 C6 121.8(5) . .
C7 C6 C5 116.9(6) . .
C8 C7 C6 122.2(8) . .
C7 C8 C9 120.5(7) . .
C10 C9 C8 119.4(8) . .
C10 C9 C4 123.2(7) . .
C8 C9 C4 117.3(7) . .
C11 C10 C9 116.7(6) . .
C10 C11 N2 131.9(9) . .
C10 C11 C2 120.4(6) . .
N2 C11 C2 107.7(7) . .
C13B C12 C17B 119.8(5) . .
C13B C12 C13A 51.2(8) . .
C17B C12 C13A 96.1(7) . .
C13B C12 C17A 98.0(7) . .
C17B C12 C17A 50.1(8) . .
C13A C12 C17A 118.5(5) . .
C13B C12 N2 119.2(6) . .
C17B C12 N2 121.0(5) . .
C13A C12 N2 121.6(9) . .
C17A C12 N2 119.9(8) . .
C16A C15 C14A 123.9(8) . .
C16A C15 C16B 51.7(9) . .
C14A C15 C16B 101.5(9) . .
C16A C15 C14B 100.1(8) . .
C14A C15 C14B 52.1(9) . .
C16B C15 C14B 125.6(8) . .
C16A C15 C18 117.0(10) . .
C14A C15 C18 119.0(10) . .
C16B C15 C18 116.4(11) . .
C14B C15 C18 118.0(10) . .
C14A C13A C12 121.7(4) . .
C15 C14A C13A 117.0(4) . .
C15 C16A C17A 117.1(4) . .
C16A C17A C12 121.7(2) . .
C12 C13B C14B 120.1(4) . .
C13B C14B C15 117.0(5) . .
C17B C16B C15 112.7(5) . .
C12 C17B C16B 124.8(3) . .
O2 C18 O3A 106.8(17) . .
O2 C18 O3B 107(2) . .
O3A C18 O3B 90(2) . .
O2 C18 C15 119.6(11) . .
O3A C18 C15 115.4(16) . .
O3B C18 C15 114(2) . .

loop_
_geom_bond_atom_site_label_1
_geom_bond_atom_site_label_2
_geom_bond_distance
_geom_bond_site_symmetry_2
Zn1 O1 1.912(10) .
Zn1 O1 1.922(9) 6_554
Zn1 O2 1.942(11) 7_557
Zn1 N1 1.981(12) .
O1 Zn1 1.922(9) 6
N1 C1 1.3050(11) .
N1 C2 1.425(16) .
C1 N2 1.3579(11) .
N2 C11 1.3900(11) .
N2 C12 1.418(11) .
C2 C3 1.3821(11) .
C2 C11 1.395(7) .
O2 C18 1.2061(11) .
O2 Zn1 1.942(11) 8_547
C3 C4 1.393(7) .
O3A C18 1.2742(11) .
O3B C18 1.3102(11) .
C4 C5 1.3824(11) .
C4 C9 1.402(7) .
C5 C6 1.393(7) .
C6 C7 1.392(8) .
C7 C8 1.391(7) .
C8 C9 1.402(7) .
C9 C10 1.398(7) .
C10 C11 1.389(7) .
C12 C13B 1.3723(11) .
C12 C17B 1.379(7) .
C12 C13A 1.3820(11) .
C12 C17A 1.387(7) .
C15 C16A 1.374(7) .
C15 C14A 1.374(7) .
C15 C16B 1.400(7) .
C15 C14B 1.407(7) .
C15 C18 1.5301(11) .
C13A C14A 1.379(6) .
C16A C17A 1.374(6) .
C13B C14B 1.402(7) .
C16B C17B 1.398(7) .
O4 C19 1.439(11) .

loop_
_geom_torsion_atom_site_label_1
_geom_torsion_atom_site_label_2
_geom_torsion_atom_site_label_3
_geom_torsion_atom_site_label_4
_geom_torsion
_geom_torsion_site_symmetry_1
_geom_torsion_site_symmetry_3
_geom_torsion_site_symmetry_4
O1 Zn1 O1 Zn1 -165.8(7) 6_554 . 6
O2 Zn1 O1 Zn1 -52.7(7) 7_557 . 6
N1 Zn1 O1 Zn1 79.4(7) . . 6
O1 Zn1 N1 C1 -115.8(5) . . .
O1 Zn1 N1 C1 133.9(5) 6_554 . .
O2 Zn1 N1 C1 11.1(7) 7_557 . .
O1 Zn1 N1 C2 75.9(5) . . .
O1 Zn1 N1 C2 -34.4(5) 6_554 . .
O2 Zn1 N1 C2 -157.3(5) 7_557 . .
C2 N1 C1 N2 0.4(13) . . .
Zn1 N1 C1 N2 -169.6(7) . . .
N1 C1 N2 C11 -0.7(9) . . .
N1 C1 N2 C12 171.1(7) . . .
C1 N1 C2 C3 179.9(3) . . .
Zn1 N1 C2 C3 -9.3(6) . . .
C1 N1 C2 C11 0.1(8) . . .
Zn1 N1 C2 C11 170.8(10) . . .
C11 C2 C3 C4 -0.1(11) . . .
N1 C2 C3 C4 -179.9(3) . . .
C2 C3 C4 C5 -179.7(5) . . .
C2 C3 C4 C9 0.2(8) . . .
C3 C4 C5 C6 179.8(5) . . .
C9 C4 C5 C6 -0.1(9) . . .
C4 C5 C6 C7 0.0(8) . . .
C5 C6 C7 C8 0.3(9) . . .
C6 C7 C8 C9 -0.5(9) . . .
C7 C8 C9 C10 -179.1(5) . . .
C7 C8 C9 C4 0.3(8) . . .
C5 C4 C9 C10 179.4(5) . . .
C3 C4 C9 C10 -0.5(9) . . .
C5 C4 C9 C8 -0.1(8) . . .
C3 C4 C9 C8 -180.0(5) . . .
C8 C9 C10 C11 -179.9(9) . . .
C4 C9 C10 C11 0.6(12) . . .
C9 C10 C11 N2 -179.8(14) . . .
C9 C10 C11 C2 -0.5(18) . . .
C1 N2 C11 C10 -180.0(15) . . .
C12 N2 C11 C10 9(2) . . .
C1 N2 C11 C2 0.7(13) . . .
C12 N2 C11 C2 -170.8(7) . . .
C3 C2 C11 C10 0.2(19) . . .
N1 C2 C11 C10 -179.9(11) . . .
C3 C2 C11 N2 179.7(6) . . .
N1 C2 C11 N2 -0.5(13) . . .
C1 N2 C12 C13B -25.7(12) . . .
C11 N2 C12 C13B 144.1(13) . . .
C1 N2 C12 C17B 155.3(9) . . .
C11 N2 C12 C17B -34.9(14) . . .
C1 N2 C12 C13A 34.3(9) . . .
C11 N2 C12 C13A -155.9(13) . . .
C1 N2 C12 C17A -145.9(9) . . .
C11 N2 C12 C17A 23.9(14) . . .
C13B C12 C13A C14A -76.3(5) . . .
C17B C12 C13A C14A 47.5(6) . . .
C17A C12 C13A C14A 0.1(3) . . .
N2 C12 C13A C14A 179.8(3) . . .
C16A C15 C14A C13A -0.9(7) . . .
C16B C15 C14A C13A -52.2(7) . . .
C14B C15 C14A C13A 74.3(5) . . .
C18 C15 C14A C13A 178.6(12) . . .
C12 C13A C14A C15 0.3(3) . . .
C14A C15 C16A C17A 1.1(9) . . .
C16B C15 C16A C17A 78.0(8) . . .
C14B C15 C16A C17A -49.8(9) . . .
C18 C15 C16A C17A -178.5(12) . . .
C15 C16A C17A C12 -0.6(9) . . .
C13B C12 C17A C16A 49.9(8) . . .
C17B C12 C17A C16A -72.6(7) . . .
C13A C12 C17A C16A 0.1(7) . . .
N2 C12 C17A C16A -179.7(5) . . .
C17B C12 C13B C14B 0.0(3) . . .
C13A C12 C13B C14B 72.3(5) . . .
C17A C12 C13B C14B -48.1(6) . . .
N2 C12 C13B C14B -179.0(8) . . .
C12 C13B C14B C15 -0.2(3) . . .
C16A C15 C14B C13B 50.4(7) . . .
C14A C15 C14B C13B -75.0(5) . . .
C16B C15 C14B C13B 0.7(7) . . .
C18 C15 C14B C13B 178.5(11) . . .
C16A C15 C16B C17B -74.0(7) . . .
C14A C15 C16B C17B 50.4(8) . . .
C14B C15 C16B C17B -0.9(9) . . .
C18 C15 C16B C17B -178.8(12) . . .
C13B C12 C17B C16B -0.3(7) . . .
C13A C12 C17B C16B -48.6(8) . . .
C17A C12 C17B C16B 73.9(8) . . .
N2 C12 C17B C16B 178.7(9) . . .
C15 C16B C17B C12 0.7(9) . . .
Zn1 O2 C18 O3A -41(3) 8_547 . .
Zn1 O2 C18 O3B 54(3) 8_547 . .
Zn1 O2 C18 C15 -174.8(12) 8_547 . .
C16A C15 C18 O2 -31(2) . . .
C14A C15 C18 O2 149.8(18) . . .
C16B C15 C18 O2 28(2) . . .
C14B C15 C18 O2 -150.2(17) . . .
C16A C15 C18 O3A -160.3(17) . . .
C14A C15 C18 O3A 20(2) . . .
C16B C15 C18 O3A -101.8(19) . . .
C14B C15 C18 O3A 80(2) . . .
C16A C15 C18 O3B 98(2) . . .
C14A C15 C18 O3B -82(2) . . .
C16B C15 C18 O3B 156(2) . . .
C14B C15 C18 O3B -22(2) . . .
Zn1 O1 Zn1 O1 -4.0(2) . 6 6
Zn1 O1 Zn1 O1 -165.8(7) 6 . 6_554
